data_8100564
loop_
_publ_author_name
'J\"aschke, Thomas'
'Jansen, Martin'

_publ_section_title
;
Crystal structure of [(trimethylsilyl)-bis(dimethylaminoboryl)amino]-
(trimethylsilylamino)-(dimethylamino)-borane, [(Me~3~Si)NH(BNMe~2)
~]N[B(NMe~2~)~2~](SiMe~3~)
;
_journal_issue 1
_journal_name_full 'Zeitschrift f\"ur Kristallographie - New Crystal Structures'
_journal_page_first 95
_journal_page_last 96
_journal_volume 217
_journal_year 2002
_chemical_formula_structural '[(Me3 Si)NH(BNMe2 )]N[B(NMe2 )2 ](SiMe3 )'
_chemical_formula_sum 'C12 H37 B2 N5 Si2'
_chemical_formula_weight 329.27
_space_group_IT_number 14
_symmetry_cell_setting monoclinic
_symmetry_space_group_name_Hall '-P 2ybc'
_symmetry_space_group_name_H-M 'P 1 21/c 1'
_cell_angle_alpha 90.00
_cell_angle_beta 102.19(3)
_cell_angle_gamma 90.00
_cell_formula_units_Z 4
_cell_length_a 15.785(4)
_cell_length_b 11.966(2)
_cell_length_c 11.804(6)
_cell_measurement_temperature 293(2)
_cell_volume 2179.3(13)
_diffrn_ambient_temperature 293(2)
_exptl_crystal_density_diffrn 1.004
_refine_ls_R_factor_obs 0.0412
_refine_ls_wR_factor_obs 0.1097
_cod_original_sg_symbol_H-M 'P 21/c'
_cod_database_code 8100564

loop_
_symmetry_equiv_pos_as_xyz
'x, y, z'
'-x, y+1/2, -z+1/2'
'-x, -y, -z'
'x, -y-1/2, z-1/2'

loop_
_atom_site_aniso_label
_atom_site_aniso_U_11
_atom_site_aniso_U_22
_atom_site_aniso_U_33
_atom_site_aniso_U_23
_atom_site_aniso_U_13
_atom_site_aniso_U_12
Si1 0.0391(3) 0.0565(4) 0.0771(5) 0.0032(3) 0.0086(3) -0.0041(3)
Si2 0.0676(4) 0.0462(3) 0.0586(4) 0.0021(3) 0.0117(3) 0.0088(3)
N1 0.0381(8) 0.0407(9) 0.0521(10) -0.0004(7) 0.0044(7) -0.0015(7)
N2 0.0612(11) 0.0478(10) 0.0531(11) -0.0076(8) 0.0023(8) -0.0044(8)
N3 0.0473(10) 0.0528(10) 0.0731(12) 0.0070(9) 0.0197(9) 0.0033(8)
N4 0.0521(10) 0.0476(10) 0.0548(11) 0.0060(8) 0.0172(9) 0.0063(8)
N5 0.0592(11) 0.0475(10) 0.0638(12) 0.0064(8) 0.0006(9) 0.0045(8)
B1 0.0430(11) 0.0420(11) 0.0457(12) -0.0043(9) 0.0055(9) -0.0005(9)
B2 0.0443(12) 0.0412(11) 0.0516(13) -0.0030(10) 0.0109(10) 0.0015(9)
C1 0.090(2) 0.078(2) 0.0534(14) -0.0113(12) -0.0067(13) -0.0020(14)
C2 0.088(2) 0.067(2) 0.093(2) -0.0166(14) 0.009(2) -0.0297(14)
C3 0.083(2) 0.0637(15) 0.087(2) 0.0068(13) 0.0464(15) -0.0006(13)
C4 0.092(2) 0.0484(14) 0.148(3) 0.008(2) 0.025(2) -0.0065(13)
C5 0.092(2) 0.057(2) 0.122(3) 0.020(2) 0.019(2) 0.0238(14)
C6 0.079(2) 0.082(2) 0.101(2) 0.024(2) 0.021(2) 0.0295(15)
C7 0.064(2) 0.098(2) 0.099(2) 0.015(2) 0.0349(15) -0.0027(14)
C8 0.0477(13) 0.089(2) 0.132(3) 0.016(2) 0.0225(15) 0.0060(13)
C9 0.0551(15) 0.097(2) 0.178(4) 0.033(2) 0.039(2) 0.022(2)
C10 0.082(2) 0.097(2) 0.101(2) -0.015(2) -0.001(2) -0.040(2)
C11 0.076(2) 0.096(2) 0.065(2) 0.0157(14) -0.0131(13) -0.0067(15)
C12 0.184(4) 0.096(2) 0.070(2) -0.015(2) 0.031(2) 0.024(2)

loop_
_atom_site_label
_atom_site_type_symbol
_atom_site_fract_x
_atom_site_fract_y
_atom_site_fract_z
_atom_site_U_iso_or_equiv
_atom_site_thermal_displace_type
_atom_site_occupancy
_atom_site_calc_flag
_atom_site_refinement_flags
_atom_site_disorder_group
Si1 Si 0.38578(4) 0.02470(5) 0.21358(6) 0.0581(2) Uani 1 d . .
Si2 Si 0.18373(4) 0.29341(5) 0.16074(5) 0.0577(2) Uani 1 d . .
N1 N 0.28202(10) -0.02425(13) 0.21649(14) 0.0444(4) Uani 1 d . .
N2 N 0.20412(12) -0.19630(14) 0.13153(15) 0.0555(5) Uani 1 d . .
N3 N 0.13369(11) 0.02731(14) 0.2453(2) 0.0567(5) Uani 1 d . .
N4 N 0.21043(12) 0.15662(14) 0.1392(2) 0.0506(4) Uani 1 d . .
N5 N 0.31355(12) -0.21226(14) 0.3133(2) 0.0587(5) Uani 1 d . .
B1 B 0.20836(14) 0.0526(2) 0.2008(2) 0.0442(5) Uani 1 d . .
B2 B 0.26653(14) -0.1456(2) 0.2212(2) 0.0456(5) Uani 1 d . .
HN H 0.2391(14) 0.1546(18) 0.0931(20) 0.051(7) Uiso 1 d . .
C1 C 0.1694(2) -0.1416(2) 0.0221(2) 0.0771(7) Uani 1 d . .
H1A H 0.1132(6) -0.1116(14) 0.0231(7) 0.116 Uiso 1 calc R .
H1B H 0.1647(12) -0.1948(4) -0.0398(3) 0.116 Uiso 1 calc R .
H1C H 0.2075(7) -0.0821(11) 0.0104(8) 0.116 Uiso 1 calc R .
C2 C 0.1542(2) -0.2949(2) 0.1479(3) 0.0843(8) Uani 1 d . .
H2A H 0.1644(11) -0.3529(6) 0.0962(13) 0.126 Uiso 1 calc R .
H2B H 0.0937(2) -0.2766(5) 0.1319(18) 0.126 Uiso 1 calc R .
H2C H 0.1717(10) -0.3204(11) 0.2265(6) 0.126 Uiso 1 calc R .
C3 C 0.1305(2) -0.0554(2) 0.3346(2) 0.0739(7) Uani 1 d . .
H3A H 0.1036(11) -0.1224(6) 0.2993(3) 0.111 Uiso 1 calc R .
H3B H 0.0975(11) -0.0264(7) 0.3877(10) 0.111 Uiso 1 calc R .
H3C H 0.1884(2) -0.0720(12) 0.3757(11) 0.111 Uiso 1 calc R .
C4 C 0.2682(2) 0.3820(2) 0.1171(3) 0.0960(10) Uani 1 d . .
H4A H 0.2542(8) 0.4594(2) 0.1242(20) 0.144 Uiso 1 calc R .
H4B H 0.2706(11) 0.3661(14) 0.0381(7) 0.144 Uiso 1 calc R .
H4C H 0.3235(3) 0.3663(14) 0.1665(13) 0.144 Uiso 1 calc R .
C5 C 0.3355(2) -0.3293(2) 0.3005(3) 0.0908(9) Uani 1 d . .
H5A H 0.3066(12) -0.3748(3) 0.3476(15) 0.136 Uiso 1 calc R .
H5B H 0.3971(3) -0.3390(4) 0.3248(18) 0.136 Uiso 1 calc R .
H5C H 0.3174(13) -0.3510(6) 0.2208(4) 0.136 Uiso 1 calc R .
C6 C 0.0782(2) 0.3393(2) 0.0700(3) 0.0871(9) Uani 1 d . .
H6A H 0.0714(7) 0.4183(4) 0.0790(15) 0.131 Uiso 1 calc R .
H6B H 0.0318(2) 0.3005(14) 0.0940(13) 0.131 Uiso 1 calc R .
H6C H 0.0771(6) 0.3227(17) -0.0099(3) 0.131 Uiso 1 calc R .
C7 C 0.3932(2) 0.0919(3) 0.0730(3) 0.0844(8) Uani 1 d . .
H7A H 0.4514(4) 0.0853(16) 0.0613(9) 0.127 Uiso 1 calc R .
H7B H 0.3781(14) 0.1695(5) 0.0748(7) 0.127 Uiso 1 calc R .
H7C H 0.3540(10) 0.0554(12) 0.0107(3) 0.127 Uiso 1 calc R .
C8 C 0.0486(2) 0.0700(3) 0.1948(3) 0.0892(9) Uani 1 d . .
H8A H 0.0290(6) 0.1170(15) 0.2501(7) 0.134 Uiso 1 calc R .
H8B H 0.0091(4) 0.0088(3) 0.1741(18) 0.134 Uiso 1 calc R .
H8C H 0.0512(3) 0.1127(16) 0.1268(11) 0.134 Uiso 1 calc R .
C9 C 0.4642(2) -0.0931(3) 0.2241(4) 0.1078(12) Uani 1 d . .
H9A H 0.4724(13) -0.1264(15) 0.2996(8) 0.162 Uiso 1 calc R .
H9B H 0.5186(6) -0.0655(5) 0.2117(24) 0.162 Uiso 1 calc R .
H9C H 0.4419(8) -0.1481(11) 0.1662(15) 0.162 Uiso 1 calc R .
C10 C 0.4224(2) 0.1265(3) 0.3319(3) 0.0960(10) Uani 1 d . .
H10A H 0.4784(7) 0.1550(15) 0.3271(13) 0.144 Uiso 1 calc R .
H10B H 0.4261(15) 0.0903(6) 0.4053(3) 0.144 Uiso 1 calc R .
H10C H 0.3817(8) 0.1871(10) 0.3246(12) 0.144 Uiso 1 calc R .
C11 C 0.3506(2) -0.1690(2) 0.4275(2) 0.0829(8) Uani 1 d . .
H11A H 0.4122(2) -0.1796(15) 0.4440(7) 0.124 Uiso 1 calc R .
H11B H 0.3262(10) -0.2079(12) 0.4842(3) 0.124 Uiso 1 calc R .
H11C H 0.3379(11) -0.0907(5) 0.4302(6) 0.124 Uiso 1 calc R .
C12 C 0.1812(3) 0.3159(3) 0.3149(3) 0.1162(13) Uani 1 d . .
H12A H 0.1357(13) 0.2717(19) 0.3348(7) 0.174 Uiso 1 calc R .
H12B H 0.1708(20) 0.3935(5) 0.3275(6) 0.174 Uiso 1 calc R .
H12C H 0.2358(7) 0.2942(23) 0.3625(3) 0.174 Uiso 1 calc R .

loop_
_geom_bond_atom_site_label_1
_geom_bond_atom_site_label_2
_geom_bond_distance
_geom_bond_site_symmetry_2
_geom_bond_publ_flag
Si1 N1 1.747(2) . ?
Si1 C10 1.851(3) . ?
Si1 C9 1.863(3) . ?
Si1 C7 1.870(3) . ?
Si2 N4 1.722(2) . ?
Si2 C12 1.848(3) . ?
Si2 C4 1.860(3) . ?
Si2 C6 1.863(3) . ?
N1 B1 1.463(3) . ?
N1 B2 1.475(3) . ?
N2 B2 1.421(3) . ?
N2 C1 1.449(3) . ?
N2 C2 1.454(3) . ?
N3 B1 1.420(3) . ?
N3 C8 1.443(3) . ?
N3 C3 1.455(3) . ?
N4 B1 1.446(3) . ?
N5 B2 1.425(3) . ?
N5 C11 1.448(3) . ?
N5 C5 1.458(3) . ?

loop_
_cod_related_entry_id
_cod_related_entry_database
_cod_related_entry_code
1 ChemSpider 21122412
